data_7021508
loop_
_publ_author_name
'Kleinw\"achter, Michael'
'Vendier, Laure'
'Dinoi, Chiara'
'Etienne, Michel'

_publ_section_title
;
 Tuning stoichiometry and supramolecular assembly in perfluorinated
 indazolato coinage metal complexes.
;
_journal_issue 28
_journal_name_full 'Dalton transactions (Cambridge, England : 2003)'
_journal_page_first 10102
_journal_page_last 10105
_journal_paper_doi 10.1039/c3dt50793a
_journal_volume 42
_journal_year 2013
_chemical_compound_source 'synthesis as described'
_chemical_formula_moiety 'C27 Ag3 F27 N6, C4 H10 O'
_chemical_formula_sum 'C31 H10 Ag3 F27 N6 O'
_chemical_formula_weight 1319.06
_chemical_name_systematic
;
 ?
;
_space_group_IT_number 2
_symmetry_cell_setting triclinic
_symmetry_Int_Tables_number 2
_symmetry_space_group_name_Hall '-P 1'
_symmetry_space_group_name_H-M 'P -1'
_atom_sites_solution_hydrogens geom
_atom_sites_solution_primary direct
_atom_sites_solution_secondary difmap
_cell_angle_alpha 78.199(3)
_cell_angle_beta 73.173(3)
_cell_angle_gamma 63.132(4)
_cell_formula_units_Z 2
_cell_length_a 12.6128(9)
_cell_length_b 12.9362(5)
_cell_length_c 13.6226(7)
_cell_measurement_reflns_used 13900
_cell_measurement_temperature 180(2)
_cell_measurement_theta_max 29.1977
_cell_measurement_theta_min 3.375
_cell_measurement_wavelength 0.71073
_cell_volume 1890.77(19)
_computing_cell_refinement
;
        CrysAlisPro, Oxford Diffraction Ltd.,
        Version 1.171.34.44 (release 25-10-2010 CrysAlis171 .NET)
        (compiled Oct 25 2010,18:11:34)
;
_computing_data_collection
;
        CrysAlisPro, Oxford Diffraction Ltd.,
        Version 1.171.34.44 (release 25-10-2010 CrysAlis171 .NET)
        (compiled Oct 25 2010,18:11:34)
;
_computing_data_reduction
;
        CrysAlisPro, Oxford Diffraction Ltd.,
        Version 1.171.34.44 (release 25-10-2010 CrysAlis171 .NET)
        (compiled Oct 25 2010,18:11:34)
;
_computing_molecular_graphics 'Ortep-3 for Windows (Farrugia, 1997)'
_computing_publication_material 'WinGX publication routines (Farrugia, 1999)'
_computing_structure_refinement 'SHELXL-97 (Sheldrick, 2008)'
_computing_structure_solution 'SIR92 (Giacovazzo et al, 1993)'
_diffrn_ambient_temperature 180(2)
_diffrn_detector_area_resol_mean 16.1978
_diffrn_measured_fraction_theta_full 0.997
_diffrn_measured_fraction_theta_max 0.997
_diffrn_measurement_device_type 'Xcalibur, Eos, Gemini ultra'
_diffrn_measurement_method '\w scans'
_diffrn_orient_matrix_UB_11 0.0264744
_diffrn_orient_matrix_UB_12 -0.0542672
_diffrn_orient_matrix_UB_13 0.0281049
_diffrn_orient_matrix_UB_21 -0.0255412
_diffrn_orient_matrix_UB_22 -0.02448
_diffrn_orient_matrix_UB_23 -0.023743
_diffrn_orient_matrix_UB_31 0.0532386
_diffrn_orient_matrix_UB_32 -0.0161927
_diffrn_orient_matrix_UB_33 -0.0403436
_diffrn_radiation_monochromator graphite
_diffrn_radiation_probe x-ray
_diffrn_radiation_type MoK\a
_diffrn_radiation_wavelength 0.71073
_diffrn_reflns_av_R_equivalents 0.0432
_diffrn_reflns_av_unetI/netI 0.0445
_diffrn_reflns_limit_h_max 15
_diffrn_reflns_limit_h_min -15
_diffrn_reflns_limit_k_max 16
_diffrn_reflns_limit_k_min -16
_diffrn_reflns_limit_l_max 17
_diffrn_reflns_limit_l_min -17
_diffrn_reflns_number 31328
_diffrn_reflns_theta_full 26.37
_diffrn_reflns_theta_max 26.37
_diffrn_reflns_theta_min 3.38
_exptl_absorpt_coefficient_mu 1.712
_exptl_absorpt_correction_T_max 0.8779
_exptl_absorpt_correction_T_min 0.6954
_exptl_absorpt_correction_type multi-scan
_exptl_absorpt_process_details
;
        CrysAlisPro, Oxford Diffraction Ltd.,
        Version 1.171.34.44 (release 25-10-2010 CrysAlis171 .NET)
        (compiled Oct 25 2010,18:11:34)
        Empirical absorption correction using spherical harmonics,
 implemented in SCALE3 ABSPACK scaling algorithm.
;
_exptl_crystal_colour colourless
_exptl_crystal_density_diffrn 2.317
_exptl_crystal_density_method 'not measured'
_exptl_crystal_description plate
_exptl_crystal_F_000 1260
_exptl_crystal_size_max 0.2
_exptl_crystal_size_mid 0.12
_exptl_crystal_size_min 0.03
_refine_diff_density_max 0.803
_refine_diff_density_min -0.5
_refine_diff_density_rms 0.09
_refine_ls_extinction_method none
_refine_ls_goodness_of_fit_ref 0.999
_refine_ls_hydrogen_treatment constr
_refine_ls_matrix_type full
_refine_ls_number_parameters 615
_refine_ls_number_reflns 7710
_refine_ls_number_restraints 0
_refine_ls_restrained_S_all 0.999
_refine_ls_R_factor_all 0.0497
_refine_ls_R_factor_gt 0.031
_refine_ls_shift/su_max 0.001
_refine_ls_shift/su_mean 0
_refine_ls_structure_factor_coef Fsqd
_refine_ls_weighting_details 'calc w=1/[\s^2^(Fo^2^)+(0.0293P)^2^+0.0000P] where P=(Fo^2^+2Fc^2^)/3'
_refine_ls_weighting_scheme calc
_refine_ls_wR_factor_gt 0.0621
_refine_ls_wR_factor_ref 0.0687
_reflns_number_gt 5955
_reflns_number_total 7710
_reflns_threshold_expression >2\s(I)
_cod_data_source_file c3dt50793a.txt
_cod_data_source_block Mickael170511
_cod_original_cell_volume 1890.77(18)
_cod_database_code 7021508

loop_
_symmetry_equiv_pos_as_xyz
'x, y, z'
'-x, -y, -z'

loop_
_atom_site_label
_atom_site_type_symbol
_atom_site_fract_x
_atom_site_fract_y
_atom_site_fract_z
_atom_site_U_iso_or_equiv
_atom_site_adp_type
_atom_site_occupancy
_atom_site_symmetry_multiplicity
_atom_site_calc_flag
_atom_site_refinement_flags
C1 C 0.8677(3) 0.3029(3) 0.2502(2) 0.0271(8) Uani 1 1 d .
C2 C 0.9335(3) 0.3584(3) 0.2666(3) 0.0319(8) Uani 1 1 d .
C3 C 0.9024(3) 0.4016(3) 0.3577(3) 0.0334(8) Uani 1 1 d .
C4 C 0.8036(4) 0.3930(3) 0.4350(2) 0.0367(9) Uani 1 1 d .
C5 C 0.7382(3) 0.3403(3) 0.4209(2) 0.0317(8) Uani 1 1 d .
C6 C 0.7694(3) 0.2925(3) 0.3272(2) 0.0277(8) Uani 1 1 d .
C7 C 0.7312(3) 0.2298(3) 0.2828(2) 0.0295(8) Uani 1 1 d .
C8 C 0.6260(3) 0.1976(3) 0.3227(3) 0.0371(9) Uani 1 1 d .
C9 C 0.5046(4) 0.2944(4) 0.3093(3) 0.0486(11) Uani 1 1 d .
C11 C 1.1772(3) 0.3203(3) -0.1654(2) 0.0278(8) Uani 1 1 d .
C12 C 1.2040(3) 0.3878(3) -0.1166(3) 0.0316(8) Uani 1 1 d .
C13 C 1.2947(3) 0.4219(3) -0.1663(3) 0.0332(8) Uani 1 1 d .
C14 C 1.3604(3) 0.3907(3) -0.2671(3) 0.0330(8) Uani 1 1 d .
C15 C 1.3353(3) 0.3265(3) -0.3168(3) 0.0336(8) Uani 1 1 d .
C16 C 1.2419(3) 0.2900(3) -0.2671(2) 0.0285(8) Uani 1 1 d .
C17 C 1.1898(3) 0.2231(3) -0.2876(2) 0.0290(8) Uani 1 1 d .
C18 C 1.2154(3) 0.1691(3) -0.3838(3) 0.0382(9) Uani 1 1 d .
C19 C 1.1532(4) 0.2543(4) -0.4672(3) 0.0466(10) Uani 1 1 d .
C21 C 0.7510(3) -0.0375(3) -0.0357(2) 0.0277(8) Uani 1 1 d .
C22 C 0.6688(3) -0.0657(3) 0.0472(2) 0.0314(8) Uani 1 1 d .
C23 C 0.6085(3) -0.1209(3) 0.0283(3) 0.0324(8) Uani 1 1 d .
C24 C 0.6261(3) -0.1490(3) -0.0705(3) 0.0357(9) Uani 1 1 d .
C25 C 0.7029(3) -0.1208(3) -0.1522(3) 0.0346(9) Uani 1 1 d .
C26 C 0.7670(3) -0.0631(3) -0.1368(2) 0.0279(8) Uani 1 1 d .
C27 C 0.8510(3) -0.0176(3) -0.1958(2) 0.0265(7) Uani 1 1 d .
C28 C 0.8983(3) -0.0103(3) -0.3096(2) 0.0321(8) Uani 1 1 d .
C29 C 0.8149(4) 0.0943(4) -0.3667(3) 0.0456(10) Uani 1 1 d .
C51 C 0.6750(5) 0.3633(5) -0.0626(4) 0.0820(17) Uani 1 1 d .
H51A H 0.6799 0.3268 0.0082 0.098 Uiso 1 1 calc R
H51B H 0.6313 0.4486 -0.0596 0.098 Uiso 1 1 calc R
C52 C 0.6110(5) 0.3235(5) -0.1037(6) 0.106(2) Uani 1 1 d .
H52A H 0.5997 0.3652 -0.1711 0.158 Uiso 1 1 calc R
H52B H 0.5312 0.3375 -0.0572 0.158 Uiso 1 1 calc R
H52C H 0.6576 0.2399 -0.1112 0.158 Uiso 1 1 calc R
C53 C 0.8013(4) 0.4174(4) -0.2168(4) 0.0706(14) Uani 1 1 d .
H53A H 0.8791 0.3825 -0.2677 0.085 Uiso 1 1 calc R
H53B H 0.7337 0.4353 -0.2496 0.085 Uiso 1 1 calc R
C54 C 0.7912(5) 0.5229(5) -0.1888(5) 0.102(2) Uani 1 1 d .
H54A H 0.7114 0.561 -0.143 0.153 Uiso 1 1 calc R
H54B H 0.7997 0.5749 -0.251 0.153 Uiso 1 1 calc R
H54C H 0.8557 0.505 -0.1533 0.153 Uiso 1 1 calc R
O1 O 0.7973(2) 0.3336(2) -0.1272(2) 0.0608(8) Uani 1 1 d .
Ag1 Ag 0.81581(2) 0.10216(2) 0.080958(19) 0.03188(8) Uani 1 1 d .
Ag2 Ag 0.98435(2) 0.26637(2) 0.016343(19) 0.03193(8) Uani 1 1 d .
Ag3 Ag 0.98627(2) 0.12791(2) -0.170724(19) 0.03176(8) Uani 1 1 d .
N1 N 0.8852(2) 0.2512(2) 0.1660(2) 0.0296(7) Uani 1 1 d .
N2 N 0.8004(2) 0.2067(3) 0.1877(2) 0.0308(7) Uani 1 1 d .
N3 N 1.0949(2) 0.2738(2) -0.1301(2) 0.0289(6) Uani 1 1 d .
N4 N 1.1036(2) 0.2144(2) -0.2058(2) 0.0290(7) Uani 1 1 d .
N5 N 0.8209(2) 0.0168(2) -0.03538(19) 0.0276(6) Uani 1 1 d .
N6 N 0.8803(2) 0.0294(2) -0.1350(2) 0.0268(6) Uani 1 1 d .
F2 F 1.02689(18) 0.3659(2) 0.19141(15) 0.0450(6) Uani 1 1 d .
F3 F 0.9625(2) 0.45508(19) 0.37650(16) 0.0483(6) Uani 1 1 d .
F4 F 0.7763(2) 0.4386(2) 0.52409(15) 0.0496(6) Uani 1 1 d .
F5 F 0.64534(18) 0.33353(19) 0.49644(14) 0.0434(5) Uani 1 1 d .
F7 F 0.6156(2) 0.16026(19) 0.42335(14) 0.0477(6) Uani 1 1 d .
F8 F 0.6428(2) 0.1088(2) 0.27292(16) 0.0530(6) Uani 1 1 d .
F9 F 0.4151(2) 0.2606(3) 0.3418(2) 0.0736(8) Uani 1 1 d .
F10 F 0.5100(2) 0.3324(3) 0.20988(19) 0.0715(8) Uani 1 1 d .
F11 F 0.4759(2) 0.3837(2) 0.3603(2) 0.0622(7) Uani 1 1 d .
F12 F 1.14117(19) 0.4175(2) -0.02108(15) 0.0450(6) Uani 1 1 d .
F13 F 1.32134(19) 0.48751(19) -0.12239(16) 0.0456(6) Uani 1 1 d .
F14 F 1.44863(19) 0.4267(2) -0.31160(16) 0.0484(6) Uani 1 1 d .
F15 F 1.39923(19) 0.2993(2) -0.41206(15) 0.0493(6) Uani 1 1 d .
F17 F 1.33656(19) 0.1209(2) -0.42502(16) 0.0505(6) Uani 1 1 d .
F18 F 1.1762(2) 0.0835(2) -0.36377(16) 0.0527(6) Uani 1 1 d .
F19 F 1.1863(2) 0.3411(2) -0.49277(16) 0.0564(6) Uani 1 1 d .
F20 F 1.1817(3) 0.2027(2) -0.55142(17) 0.0707(8) Uani 1 1 d .
F21 F 1.0330(2) 0.2966(3) -0.43283(18) 0.0718(8) Uani 1 1 d .
F22 F 0.65070(18) -0.03767(18) 0.14195(14) 0.0391(5) Uani 1 1 d .
F23 F 0.52836(18) -0.14883(19) 0.10537(15) 0.0443(5) Uani 1 1 d .
F24 F 0.5613(2) -0.2028(2) -0.08353(17) 0.0529(6) Uani 1 1 d .
F25 F 0.7147(2) -0.1465(2) -0.24611(16) 0.0520(6) Uani 1 1 d .
F27 F 0.91719(19) -0.10689(18) -0.34840(15) 0.0420(5) Uani 1 1 d .
F28 F 1.00699(19) -0.00396(19) -0.33268(15) 0.0435(5) Uani 1 1 d .
F29 F 0.7053(2) 0.0957(2) -0.34510(18) 0.0669(7) Uani 1 1 d .
F30 F 0.8049(3) 0.1915(2) -0.33948(18) 0.0681(7) Uani 1 1 d .
F31 F 0.8579(2) 0.0924(2) -0.46783(16) 0.0643(7) Uani 1 1 d .

loop_
_atom_site_aniso_label
_atom_site_aniso_U_11
_atom_site_aniso_U_22
_atom_site_aniso_U_33
_atom_site_aniso_U_23
_atom_site_aniso_U_13
_atom_site_aniso_U_12
C1 0.0297(19) 0.0290(19) 0.0222(17) -0.0011(14) -0.0092(14) -0.0104(16)
C2 0.0300(19) 0.036(2) 0.0256(18) -0.0036(16) -0.0016(15) -0.0130(17)
C3 0.039(2) 0.035(2) 0.033(2) -0.0053(16) -0.0132(17) -0.0164(18)
C4 0.054(2) 0.037(2) 0.0203(18) -0.0050(16) -0.0104(17) -0.018(2)
C5 0.032(2) 0.038(2) 0.0192(17) -0.0030(15) 0.0001(15) -0.0125(17)
C6 0.0276(18) 0.032(2) 0.0213(17) -0.0008(14) -0.0050(14) -0.0112(16)
C7 0.0311(19) 0.036(2) 0.0210(17) -0.0036(15) -0.0014(15) -0.0162(17)
C8 0.047(2) 0.048(2) 0.0215(18) -0.0079(17) 0.0037(16) -0.029(2)
C9 0.038(2) 0.067(3) 0.045(2) -0.007(2) -0.0019(19) -0.029(2)
C11 0.0276(19) 0.031(2) 0.0258(17) -0.0017(15) -0.0060(15) -0.0135(16)
C12 0.032(2) 0.035(2) 0.0255(18) -0.0057(15) -0.0037(15) -0.0121(17)
C13 0.034(2) 0.034(2) 0.036(2) -0.0012(16) -0.0146(17) -0.0150(18)
C14 0.0285(19) 0.037(2) 0.036(2) 0.0046(17) -0.0066(16) -0.0190(18)
C15 0.033(2) 0.040(2) 0.0277(19) 0.0005(16) -0.0026(16) -0.0195(18)
C16 0.0281(18) 0.033(2) 0.0251(17) 0.0010(15) -0.0069(15) -0.0143(16)
C17 0.0269(18) 0.036(2) 0.0241(17) -0.0041(15) -0.0011(14) -0.0151(17)
C18 0.038(2) 0.044(2) 0.036(2) -0.0134(18) 0.0056(17) -0.025(2)
C19 0.051(3) 0.063(3) 0.030(2) -0.013(2) -0.0025(19) -0.028(2)
C21 0.0298(19) 0.0240(18) 0.0286(18) -0.0023(14) -0.0053(15) -0.0115(16)
C22 0.037(2) 0.031(2) 0.0248(18) 0.0008(15) -0.0097(16) -0.0134(17)
C23 0.031(2) 0.031(2) 0.035(2) 0.0024(16) -0.0049(16) -0.0165(17)
C24 0.041(2) 0.031(2) 0.044(2) -0.0008(17) -0.0123(18) -0.0217(18)
C25 0.038(2) 0.036(2) 0.034(2) -0.0052(17) -0.0094(17) -0.0164(18)
C26 0.0306(19) 0.0288(19) 0.0255(17) -0.0043(15) -0.0058(15) -0.0131(16)
C27 0.0287(18) 0.0237(18) 0.0258(17) -0.0031(14) -0.0053(15) -0.0101(15)
C28 0.036(2) 0.037(2) 0.0253(18) -0.0059(16) 0.0010(16) -0.0202(18)
C29 0.061(3) 0.044(3) 0.026(2) -0.0024(18) -0.0060(19) -0.019(2)
C51 0.078(4) 0.073(4) 0.087(4) 0.019(3) -0.028(3) -0.030(3)
C52 0.089(4) 0.082(4) 0.161(6) 0.017(4) -0.062(5) -0.040(4)
C53 0.047(3) 0.066(4) 0.082(4) -0.015(3) -0.003(3) -0.012(3)
C54 0.078(4) 0.091(5) 0.159(6) 0.003(4) -0.045(4) -0.048(4)
O1 0.0337(16) 0.0450(18) 0.084(2) 0.0119(16) -0.0067(15) -0.0110(14)
Ag1 0.03623(16) 0.03952(17) 0.02388(14) -0.00739(12) -0.00466(11) -0.01863(14)
Ag2 0.03120(15) 0.04224(18) 0.02158(13) -0.00524(11) 0.00173(11) -0.01831(13)
Ag3 0.03385(16) 0.03881(17) 0.02881(14) -0.00207(12) -0.00424(12) -0.02254(13)
N1 0.0298(16) 0.0374(18) 0.0228(14) -0.0062(13) -0.0010(12) -0.0166(14)
N2 0.0307(16) 0.0392(18) 0.0245(15) -0.0066(13) -0.0017(12) -0.0173(14)
N3 0.0265(15) 0.0378(18) 0.0234(14) -0.0057(13) -0.0026(12) -0.0150(14)
N4 0.0260(15) 0.0381(18) 0.0242(14) -0.0053(13) -0.0019(12) -0.0156(14)
N5 0.0322(16) 0.0318(17) 0.0208(14) -0.0034(12) -0.0045(12) -0.0156(14)
N6 0.0300(16) 0.0269(16) 0.0244(14) -0.0028(12) -0.0046(12) -0.0133(13)
F2 0.0419(13) 0.0676(16) 0.0376(12) -0.0125(11) 0.0030(10) -0.0370(12)
F3 0.0596(15) 0.0577(15) 0.0439(13) -0.0116(11) -0.0132(11) -0.0347(13)
F4 0.0644(15) 0.0591(15) 0.0311(11) -0.0189(11) -0.0040(11) -0.0286(13)
F5 0.0456(13) 0.0575(15) 0.0239(10) -0.0101(10) 0.0067(9) -0.0249(12)
F7 0.0617(15) 0.0566(15) 0.0258(11) -0.0014(10) 0.0053(10) -0.0356(13)
F8 0.0652(16) 0.0645(16) 0.0438(13) -0.0209(12) 0.0089(12) -0.0456(14)
F9 0.0443(15) 0.103(2) 0.0834(19) -0.0090(16) 0.0019(13) -0.0492(16)
F10 0.0510(16) 0.110(2) 0.0503(15) 0.0120(15) -0.0184(12) -0.0349(16)
F11 0.0436(14) 0.0593(17) 0.0752(17) -0.0139(14) -0.0005(13) -0.0189(13)
F12 0.0478(13) 0.0625(15) 0.0324(11) -0.0160(10) -0.0005(10) -0.0298(12)
F13 0.0494(13) 0.0504(14) 0.0511(13) -0.0110(11) -0.0132(11) -0.0291(12)
F14 0.0446(13) 0.0622(15) 0.0518(13) -0.0028(11) -0.0029(11) -0.0394(12)
F15 0.0500(14) 0.0724(17) 0.0313(12) -0.0113(11) 0.0105(10) -0.0395(13)
F17 0.0381(13) 0.0573(15) 0.0501(14) -0.0241(12) 0.0147(11) -0.0216(12)
F18 0.0642(15) 0.0569(15) 0.0479(13) -0.0217(11) 0.0106(12) -0.0416(13)
F19 0.0823(18) 0.0578(16) 0.0353(12) -0.0008(11) -0.0125(12) -0.0363(15)
F20 0.104(2) 0.104(2) 0.0304(12) -0.0269(13) -0.0012(13) -0.0652(19)
F21 0.0490(16) 0.119(2) 0.0444(14) -0.0063(15) -0.0145(12) -0.0302(16)
F22 0.0457(13) 0.0502(14) 0.0232(10) -0.0011(9) -0.0036(9) -0.0251(11)
F23 0.0436(13) 0.0502(14) 0.0443(12) 0.0038(10) -0.0031(10) -0.0315(12)
F24 0.0630(15) 0.0626(16) 0.0577(14) -0.0119(12) -0.0086(12) -0.0476(14)
F25 0.0690(16) 0.0704(17) 0.0383(12) -0.0162(11) -0.0074(11) -0.0459(14)
F27 0.0548(14) 0.0405(13) 0.0348(11) -0.0135(10) -0.0050(10) -0.0223(11)
F28 0.0433(13) 0.0614(15) 0.0307(11) -0.0134(10) 0.0049(10) -0.0301(12)
F29 0.0507(16) 0.085(2) 0.0523(15) 0.0105(14) -0.0203(13) -0.0190(15)
F30 0.109(2) 0.0366(14) 0.0497(15) 0.0010(12) -0.0189(14) -0.0237(15)
F31 0.0840(19) 0.0681(17) 0.0243(12) 0.0022(11) -0.0096(12) -0.0218(15)

loop_
_atom_type_symbol
_atom_type_description
_atom_type_scat_dispersion_real
_atom_type_scat_dispersion_imag
_atom_type_scat_source
C C 0.0033 0.0016 'International Tables Vol C Tables 4.2.6.8 and 6.1.1.4'
H H 0 0 'International Tables Vol C Tables 4.2.6.8 and 6.1.1.4'
O O 0.0106 0.006 'International Tables Vol C Tables 4.2.6.8 and 6.1.1.4'
Ag Ag -0.8971 1.1015 'International Tables Vol C Tables 4.2.6.8 and 6.1.1.4'
N N 0.0061 0.0033 'International Tables Vol C Tables 4.2.6.8 and 6.1.1.4'
F F 0.0171 0.0103 'International Tables Vol C Tables 4.2.6.8 and 6.1.1.4'

loop_
_geom_angle_atom_site_label_1
_geom_angle_atom_site_label_2
_geom_angle_atom_site_label_3
_geom_angle
_geom_angle_site_symmetry_3
N1 C1 C2 128.7(3) .
N1 C1 C6 110.1(3) .
C2 C1 C6 121.2(3) .
F2 C2 C3 121.7(3) .
F2 C2 C1 119.3(3) .
C3 C2 C1 119.1(3) .
F3 C3 C2 121.0(3) .
F3 C3 C4 118.5(3) .
C2 C3 C4 120.4(3) .
F4 C4 C5 120.6(3) .
F4 C4 C3 117.8(3) .
C5 C4 C3 121.6(3) .
F5 C5 C4 119.7(3) .
F5 C5 C6 120.8(3) .
C4 C5 C6 119.4(3) .
C7 C6 C5 138.1(3) .
C7 C6 C1 103.7(3) .
C5 C6 C1 118.2(3) .
N2 C7 C6 109.6(3) .
N2 C7 C8 120.4(3) .
C6 C7 C8 129.9(3) .
F7 C8 F8 106.8(3) .
F7 C8 C7 110.9(3) .
F8 C8 C7 110.4(3) .
F7 C8 C9 107.9(3) .
F8 C8 C9 106.0(3) .
C7 C8 C9 114.5(3) .
F9 C9 F11 107.9(3) .
F9 C9 F10 107.9(3) .
F11 C9 F10 107.7(4) .
F9 C9 C8 112.3(4) .
F11 C9 C8 110.9(3) .
F10 C9 C8 110.0(3) .
N3 C11 C12 129.7(3) .
N3 C11 C16 109.8(3) .
C12 C11 C16 120.4(3) .
F12 C12 C13 120.6(3) .
F12 C12 C11 120.0(3) .
C13 C12 C11 119.4(3) .
F13 C13 C12 120.8(3) .
F13 C13 C14 118.8(3) .
C12 C13 C14 120.4(3) .
F14 C14 C15 121.1(3) .
F14 C14 C13 117.4(3) .
C15 C14 C13 121.5(3) .
F15 C15 C14 119.6(3) .
F15 C15 C16 121.1(3) .
C14 C15 C16 119.4(3) .
C17 C16 C15 137.9(3) .
C17 C16 C11 103.1(3) .
C15 C16 C11 118.9(3) .
N4 C17 C16 110.0(3) .
N4 C17 C18 120.6(3) .
C16 C17 C18 129.4(3) .
F17 C18 F18 107.5(3) .
F17 C18 C17 110.5(3) .
F18 C18 C17 110.8(3) .
F17 C18 C19 107.5(3) .
F18 C18 C19 106.2(3) .
C17 C18 C19 114.0(3) .
F19 C19 F20 107.8(3) .
F19 C19 F21 109.0(4) .
F20 C19 F21 107.9(3) .
F19 C19 C18 110.9(3) .
F20 C19 C18 111.4(3) .
F21 C19 C18 109.6(3) .
N5 C21 C22 128.7(3) .
N5 C21 C26 110.6(3) .
C22 C21 C26 120.6(3) .
F22 C22 C23 121.3(3) .
F22 C22 C21 120.4(3) .
C23 C22 C21 118.3(3) .
F23 C23 C22 120.2(3) .
F23 C23 C24 118.3(3) .
C22 C23 C24 121.4(3) .
F24 C24 C25 120.4(3) .
F24 C24 C23 118.0(3) .
C25 C24 C23 121.6(3) .
F25 C25 C24 119.7(3) .
F25 C25 C26 121.1(3) .
C24 C25 C26 119.1(3) .
C25 C26 C27 138.4(3) .
C25 C26 C21 118.9(3) .
C27 C26 C21 102.7(3) .
N6 C27 C26 109.9(3) .
N6 C27 C28 121.1(3) .
C26 C27 C28 128.9(3) .
F27 C28 F28 107.0(3) .
F27 C28 C27 110.5(3) .
F28 C28 C27 110.1(3) .
F27 C28 C29 107.9(3) .
F28 C28 C29 107.0(3) .
C27 C28 C29 114.0(3) .
F29 C29 F30 108.7(4) .
F29 C29 F31 108.2(3) .
F30 C29 F31 108.2(3) .
F29 C29 C28 110.3(3) .
F30 C29 C28 110.1(3) .
F31 C29 C28 111.3(3) .
C52 C51 O1 109.5(5) .
C52 C51 H51A 109.8 .
O1 C51 H51A 109.8 .
C52 C51 H51B 109.8 .
O1 C51 H51B 109.8 .
H51A C51 H51B 108.2 .
C51 C52 H52A 109.5 .
C51 C52 H52B 109.5 .
H52A C52 H52B 109.5 .
C51 C52 H52C 109.5 .
H52A C52 H52C 109.5 .
H52B C52 H52C 109.5 .
C54 C53 O1 111.6(5) .
C54 C53 H53A 109.3 .
O1 C53 H53A 109.3 .
C54 C53 H53B 109.3 .
O1 C53 H53B 109.3 .
H53A C53 H53B 108 .
C53 C54 H54A 109.5 .
C53 C54 H54B 109.5 .
H54A C54 H54B 109.5 .
C53 C54 H54C 109.5 .
H54A C54 H54C 109.5 .
H54B C54 H54C 109.5 .
C51 O1 C53 112.8(3) .
N5 Ag1 N2 173.12(11) .
N5 Ag1 Ag3 92.23(8) 2_755
N2 Ag1 Ag3 94.37(8) 2_755
N1 Ag2 N3 175.98(11) .
N4 Ag3 N6 175.77(10) .
N4 Ag3 Ag1 91.67(8) 2_755
N6 Ag3 Ag1 84.30(7) 2_755
C1 N1 N2 107.0(2) .
C1 N1 Ag2 129.8(2) .
N2 N1 Ag2 121.4(2) .
C7 N2 N1 109.6(3) .
C7 N2 Ag1 132.8(2) .
N1 N2 Ag1 117.03(19) .
C11 N3 N4 107.8(2) .
C11 N3 Ag2 130.6(2) .
N4 N3 Ag2 121.19(19) .
C17 N4 N3 109.3(3) .
C17 N4 Ag3 134.4(2) .
N3 N4 Ag3 116.26(18) .
C21 N5 N6 106.7(3) .
C21 N5 Ag1 129.1(2) .
N6 N5 Ag1 122.8(2) .
C27 N6 N5 110.0(3) .
C27 N6 Ag3 131.0(2) .
N5 N6 Ag3 118.7(2) .

loop_
_geom_bond_atom_site_label_1
_geom_bond_atom_site_label_2
_geom_bond_distance
_geom_bond_site_symmetry_2
C1 N1 1.358(4) .
C1 C2 1.401(5) .
C1 C6 1.413(4) .
C2 F2 1.346(4) .
C2 C3 1.347(5) .
C3 F3 1.332(4) .
C3 C4 1.411(5) .
C4 F4 1.344(4) .
C4 C5 1.356(5) .
C5 F5 1.340(4) .
C5 C6 1.407(5) .
C6 C7 1.406(5) .
C7 N2 1.341(4) .
C7 C8 1.490(5) .
C8 F7 1.346(4) .
C8 F8 1.357(4) .
C8 C9 1.511(6) .
C9 F9 1.319(4) .
C9 F11 1.325(5) .
C9 F10 1.336(4) .
C11 N3 1.352(4) .
C11 C12 1.398(5) .
C11 C16 1.421(4) .
C12 F12 1.341(4) .
C12 C13 1.359(5) .
C13 F13 1.332(4) .
C13 C14 1.414(5) .
C14 F14 1.336(4) .
C14 C15 1.356(5) .
C15 F15 1.335(4) .
C15 C16 1.407(4) .
C16 C17 1.407(5) .
C17 N4 1.339(4) .
C17 C18 1.495(5) .
C18 F17 1.350(4) .
C18 F18 1.355(4) .
C18 C19 1.530(6) .
C19 F19 1.317(4) .
C19 F20 1.323(4) .
C19 F21 1.327(4) .
C21 N5 1.356(4) .
C21 C22 1.406(4) .
C21 C26 1.419(4) .
C22 F22 1.341(4) .
C22 C23 1.353(5) .
C23 F23 1.347(4) .
C23 C24 1.396(5) .
C24 F24 1.354(4) .
C24 C25 1.357(5) .
C25 F25 1.337(4) .
C25 C26 1.400(5) .
C26 C27 1.412(4) .
C27 N6 1.334(4) .
C27 C28 1.491(4) .
C28 F27 1.350(4) .
C28 F28 1.352(4) .
C28 C29 1.517(5) .
C29 F29 1.320(5) .
C29 F30 1.325(5) .
C29 F31 1.327(4) .
C51 C52 1.409(7) .
C51 O1 1.456(5) .
C51 H51A 0.99 .
C51 H51B 0.99 .
C52 H52A 0.98 .
C52 H52B 0.98 .
C52 H52C 0.98 .
C53 C54 1.433(7) .
C53 O1 1.462(5) .
C53 H53A 0.99 .
C53 H53B 0.99 .
C54 H54A 0.98 .
C54 H54B 0.98 .
C54 H54C 0.98 .
Ag1 N5 2.080(3) .
Ag1 N2 2.094(3) .
Ag1 Ag3 3.1857(4) 2_755
Ag2 N1 2.084(3) .
Ag2 N3 2.090(3) .
Ag3 N4 2.131(3) .
Ag3 N6 2.135(3) .
Ag3 Ag1 3.1857(4) 2_755
N1 N2 1.367(4) .
N3 N4 1.358(4) .
N5 N6 1.364(3) .
